data_4104770
loop_
_publ_author_name
'Mathieu Branca'
'S\'ebastien Pena'
'R\'egis Guillot'
'Didier Gori'
'Val\'erie Alezra'
'Cyrille Kouklovsky'

_publ_contact_author_address
;Laboratoire de Chimie des Proc\'ed\'es et Substances Naturelles,
ICMMO, 
CNRS UMR 8182,
B\^at 410, 
Univ. Paris-Sud,
F-91405 Orsay. 
;
_publ_contact_author_email valezra@icmo.u-psud.fr
_publ_contact_author_fax '(00) 33 1 69 15 46 7'
_publ_contact_author_name 'Val\'erie Alezra'
_publ_contact_author_phone '(00) 33 1 69 15 76 5'
_publ_section_title
;
 Memory of Chirality of Tertiary Aromatic Amides: A Simple and Efficient
 Method for the Enantioselective Synthesis of Quaternary \a-Amino Acids
;
_journal_name_full 'Journal of the American Chemical Society'
_journal_page_first 10711
_journal_page_last 10718
_journal_paper_doi 10.1021/ja9039604
_journal_volume 131
_journal_year 2009
_chemical_absolute_configuration rm
_chemical_formula_moiety 'C17 H17 N O3'
_chemical_formula_sum 'C17 H17 N O3'
_chemical_formula_weight 283.32
_space_group_IT_number 4
_symmetry_cell_setting monoclinic
_symmetry_Int_Tables_number 4
_symmetry_space_group_name_Hall 'P 2yb'
_symmetry_space_group_name_H-M 'P 1 21 1'
_atom_sites_solution_hydrogens geom
_atom_sites_solution_primary direct
_atom_sites_solution_secondary difmap
_audit_creation_method SHELXL-97
_cell_angle_alpha 90.00
_cell_angle_beta 105.3900(10)
_cell_angle_gamma 90.00
_cell_formula_units_Z 2
_cell_length_a 7.8660(3)
_cell_length_b 6.7057(2)
_cell_length_c 14.2336(5)
_cell_measurement_reflns_used 9575
_cell_measurement_temperature 100(1)
_cell_measurement_theta_max 47.53
_cell_measurement_theta_min 2.69
_cell_volume 723.86(4)
_computing_cell_refinement 'Bruker SMART'
_computing_data_collection 'Bruker SMART'
_computing_data_reduction 'Bruker SAINT'
_computing_structure_refinement 'SHELXL-97 (Sheldrick, 1997)'
_computing_structure_solution 'SHELXS-97 (Sheldrick, 1997)'
_diffrn_ambient_temperature 100(1)
_diffrn_measured_fraction_theta_full 0.996
_diffrn_measured_fraction_theta_max 0.874
_diffrn_measurement_device_type 'CCD area detector'
_diffrn_measurement_method 'phi and omega scans'
_diffrn_radiation_monochromator graphite
_diffrn_radiation_probe x-ray
_diffrn_radiation_type MoK\a
_diffrn_radiation_wavelength 0.71073
_diffrn_reflns_av_R_equivalents 0.0275
_diffrn_reflns_av_sigmaI/netI 0.0296
_diffrn_reflns_limit_h_max 16
_diffrn_reflns_limit_h_min -16
_diffrn_reflns_limit_k_max 11
_diffrn_reflns_limit_k_min -12
_diffrn_reflns_limit_l_max 28
_diffrn_reflns_limit_l_min -28
_diffrn_reflns_number 27440
_diffrn_reflns_theta_full 25.00
_diffrn_reflns_theta_max 47.77
_diffrn_reflns_theta_min 2.69
_diffrn_source 'fine-focus sealed tube'
_diffrn_source_type 'kappa X8 APEX II Bruker ICMMO'
_diffrn_standards_decay_% 0
_diffrn_standards_number 0
_exptl_absorpt_coefficient_mu 0.089
_exptl_absorpt_correction_T_max 0.979
_exptl_absorpt_correction_T_min 0.971
_exptl_absorpt_correction_type psi-scan
_exptl_absorpt_process_details SADABS
_exptl_crystal_colour colorless
_exptl_crystal_density_diffrn 1.300
_exptl_crystal_description prism
_exptl_crystal_F_000 300
_exptl_crystal_size_max 0.320
_exptl_crystal_size_mid 0.280
_exptl_crystal_size_min 0.220
_refine_diff_density_max 0.536
_refine_diff_density_min -0.397
_refine_diff_density_rms 0.088
_refine_ls_abs_structure_details 'Flack H D (1983), Acta Cryst. A39, 876-881'
_refine_ls_abs_structure_Flack 0.2(2)
_refine_ls_extinction_method none
_refine_ls_goodness_of_fit_ref 1.063
_refine_ls_hydrogen_treatment constr
_refine_ls_matrix_type full
_refine_ls_number_parameters 193
_refine_ls_number_reflns 11346
_refine_ls_number_restraints 0
_refine_ls_restrained_S_all 1.063
_refine_ls_R_factor_all 0.0502
_refine_ls_R_factor_gt 0.0440
_refine_ls_shift/su_max 0.001
_refine_ls_shift/su_mean 0.000
_refine_ls_structure_factor_coef Fsqd
_refine_ls_weighting_details 'calc w=1/[\s^2^(Fo^2^)+(0.0765P)^2^+0.0553P] where P=(Fo^2^+2Fc^2^)/3'
_refine_ls_weighting_scheme calc
_refine_ls_wR_factor_gt 0.1144
_refine_ls_wR_factor_ref 0.1218
_reflns_number_gt 10407
_reflns_number_total 11346
_reflns_threshold_expression >2sigma(I)
_cod_data_source_file ja9039604_si_003.cif
_cod_data_source_block 761GuillotICMMO
_cod_original_sg_symbol_H-M 'P 21'
_cod_database_code 4104770

loop_
_symmetry_equiv_pos_as_xyz
'x, y, z'
'-x, y+1/2, -z'

loop_
_atom_site_label
_atom_site_type_symbol
_atom_site_fract_x
_atom_site_fract_y
_atom_site_fract_z
_atom_site_U_iso_or_equiv
_atom_site_adp_type
_atom_site_occupancy
_atom_site_symmetry_multiplicity
_atom_site_calc_flag
_atom_site_refinement_flags
C1 C 0.13898(7) 0.01787(9) 0.35693(4) 0.01217(8) Uani 1 1 d .
C10 C 0.10254(7) 0.05598(8) 0.25487(4) 0.01047(7) Uani 1 1 d .
C9 C -0.06423(7) 0.02732(9) 0.19484(4) 0.01201(8) Uani 1 1 d .
H9 H -0.0861 0.0522 0.1284 0.014 Uiso 1 1 calc R
C11 C 0.25031(7) 0.10988(9) 0.21108(4) 0.01175(8) Uani 1 1 d .
C6 C -0.00222(8) -0.04815(10) 0.39474(4) 0.01378(8) Uani 1 1 d .
C8 C -0.20257(7) -0.03947(10) 0.23308(4) 0.01402(9) Uani 1 1 d .
H8 H -0.3145 -0.0592 0.1917 0.017 Uiso 1 1 calc R
C7 C -0.17239(8) -0.07525(10) 0.33088(5) 0.01543(9) Uani 1 1 d .
H7 H -0.2645 -0.1177 0.3556 0.019 Uiso 1 1 calc R
C5 C 0.03028(11) -0.08648(12) 0.49596(5) 0.02067(12) Uani 1 1 d .
H5 H -0.0614 -0.1295 0.5208 0.025 Uiso 1 1 calc R
C2 C 0.30810(9) 0.04534(12) 0.42259(5) 0.01812(10) Uani 1 1 d .
H2 H 0.4014 0.0896 0.3994 0.022 Uiso 1 1 calc R
C4 C 0.19477(13) -0.06087(15) 0.55734(5) 0.02570(15) Uani 1 1 d .
H4 H 0.2148 -0.0879 0.6235 0.031 Uiso 1 1 calc R
C3 C 0.33453(11) 0.00673(15) 0.52039(5) 0.02463(14) Uani 1 1 d .
H3 H 0.4458 0.0254 0.5627 0.030 Uiso 1 1 calc R
O1 O 0.37784(6) -0.00213(9) 0.22048(4) 0.01789(9) Uani 1 1 d .
C12 C 0.36578(7) 0.34722(10) 0.10945(4) 0.01239(8) Uani 1 1 d .
C14 C 0.38696(9) 0.19884(12) 0.03308(5) 0.01779(10) Uani 1 1 d .
H14A H 0.2750 0.1779 -0.0132 0.027 Uiso 1 1 calc R
H14B H 0.4297 0.0746 0.0639 0.027 Uiso 1 1 calc R
H14C H 0.4696 0.2500 0.0002 0.027 Uiso 1 1 calc R
C13 C 0.53862(8) 0.40942(12) 0.18029(5) 0.01824(11) Uani 1 1 d .
H13A H 0.6194 0.4533 0.1445 0.027 Uiso 1 1 calc R
H13B H 0.5884 0.2979 0.2206 0.027 Uiso 1 1 calc R
H13C H 0.5172 0.5163 0.2206 0.027 Uiso 1 1 calc R
N1 N 0.23450(6) 0.28319(8) 0.16039(3) 0.01115(7) Uani 1 1 d .
O2 O 0.28576(6) 0.52447(8) 0.05787(3) 0.01472(7) Uani 1 1 d .
O3 O 0.05630(7) 0.72519(9) 0.04852(4) 0.01640(8) Uani 1 1 d .
C16 C 0.10228(7) 0.43725(9) 0.15719(4) 0.01141(7) Uani 1 1 d .
H16 H -0.0160 0.3806 0.1325 0.014 Uiso 1 1 calc R
C15 C 0.13991(7) 0.58057(9) 0.08302(4) 0.01201(8) Uani 1 1 d .
C17 C 0.11727(11) 0.54037(11) 0.25482(5) 0.01928(11) Uani 1 1 d .
H17A H 0.1044 0.4434 0.3021 0.029 Uiso 1 1 calc R
H17B H 0.0263 0.6392 0.2471 0.029 Uiso 1 1 calc R
H17C H 0.2306 0.6033 0.2766 0.029 Uiso 1 1 calc R

loop_
_atom_site_aniso_label
_atom_site_aniso_U_11
_atom_site_aniso_U_22
_atom_site_aniso_U_33
_atom_site_aniso_U_23
_atom_site_aniso_U_13
_atom_site_aniso_U_12
C1 0.01427(16) 0.0114(2) 0.01143(16) 0.00073(13) 0.00444(13) 0.00100(15)
C10 0.01110(14) 0.0103(2) 0.01138(16) 0.00107(12) 0.00542(12) 0.00129(13)
C9 0.01178(15) 0.0135(2) 0.01176(16) 0.00083(14) 0.00489(12) 0.00125(14)
C11 0.01087(15) 0.0119(2) 0.01415(18) 0.00151(14) 0.00619(13) 0.00176(14)
C6 0.0193(2) 0.0122(2) 0.01225(17) 0.00089(14) 0.00833(15) 0.00049(16)
C8 0.01157(15) 0.0149(2) 0.0171(2) 0.00111(16) 0.00631(14) 0.00091(15)
C7 0.01631(19) 0.0154(3) 0.0181(2) 0.00137(16) 0.01073(16) 0.00039(17)
C5 0.0322(3) 0.0185(3) 0.0139(2) 0.00248(18) 0.0107(2) -0.0002(2)
C2 0.0177(2) 0.0198(3) 0.0152(2) 0.00037(18) 0.00154(16) -0.00017(19)
C4 0.0387(4) 0.0248(4) 0.0120(2) 0.0028(2) 0.0039(2) -0.0006(3)
C3 0.0274(3) 0.0272(4) 0.0154(2) 0.0013(2) -0.0011(2) 0.0007(3)
O1 0.01395(14) 0.0169(2) 0.0260(2) 0.00598(16) 0.01087(14) 0.00636(14)
C12 0.01065(15) 0.0145(2) 0.01413(18) 0.00163(14) 0.00693(13) 0.00144(14)
C14 0.0173(2) 0.0221(3) 0.0178(2) -0.00141(18) 0.01129(17) 0.00339(19)
C13 0.01256(18) 0.0205(3) 0.0213(2) 0.00245(19) 0.00394(16) -0.00148(17)
N1 0.01128(13) 0.01162(19) 0.01300(15) 0.00171(12) 0.00747(11) 0.00229(12)
O2 0.01377(13) 0.0173(2) 0.01595(15) 0.00540(13) 0.00897(12) 0.00308(13)
O3 0.01830(16) 0.0158(2) 0.01605(16) 0.00496(14) 0.00628(13) 0.00487(15)
C16 0.01249(15) 0.0115(2) 0.01255(16) 0.00122(13) 0.00748(13) 0.00245(14)
C15 0.01241(15) 0.0135(2) 0.01141(16) 0.00201(13) 0.00542(13) 0.00165(14)
C17 0.0328(3) 0.0139(3) 0.0149(2) 0.00063(16) 0.0130(2) 0.0058(2)

loop_
_atom_type_symbol
_atom_type_description
_atom_type_scat_dispersion_real
_atom_type_scat_dispersion_imag
_atom_type_scat_source
C C 0.0033 0.0016 'International Tables Vol C Tables 4.2.6.8 and 6.1.1.4'
H H 0.0000 0.0000 'International Tables Vol C Tables 4.2.6.8 and 6.1.1.4'
N N 0.0061 0.0033 'International Tables Vol C Tables 4.2.6.8 and 6.1.1.4'
O O 0.0106 0.0060 'International Tables Vol C Tables 4.2.6.8 and 6.1.1.4'

loop_
_geom_angle_atom_site_label_1
_geom_angle_atom_site_label_2
_geom_angle_atom_site_label_3
_geom_angle
C2 C1 C6 118.61(5)
C2 C1 C10 123.13(5)
C6 C1 C10 118.25(5)
C9 C10 C1 120.53(5)
C9 C10 C11 119.43(5)
C1 C10 C11 119.81(4)
C10 C9 C8 120.66(5)
C10 C9 H9 119.7
C8 C9 H9 119.7
O1 C11 N1 122.50(5)
O1 C11 C10 120.40(5)
N1 C11 C10 117.09(5)
C7 C6 C5 120.91(6)
C7 C6 C1 119.70(5)
C5 C6 C1 119.39(6)
C7 C8 C9 120.24(5)
C7 C8 H8 119.9
C9 C8 H8 119.9
C8 C7 C6 120.61(5)
C8 C7 H7 119.7
C6 C7 H7 119.7
C4 C5 C6 120.77(7)
C4 C5 H5 119.6
C6 C5 H5 119.6
C3 C2 C1 120.32(7)
C3 C2 H2 119.8
C1 C2 H2 119.8
C5 C4 C3 120.04(6)
C5 C4 H4 120.0
C3 C4 H4 120.0
C2 C3 C4 120.87(7)
C2 C3 H3 119.6
C4 C3 H3 119.6
O2 C12 N1 102.77(4)
O2 C12 C14 106.90(5)
N1 C12 C14 112.72(5)
O2 C12 C13 107.61(5)
N1 C12 C13 111.93(5)
C14 C12 C13 114.00(5)
C12 C14 H14A 109.5
C12 C14 H14B 109.5
H14A C14 H14B 109.5
C12 C14 H14C 109.5
H14A C14 H14C 109.5
H14B C14 H14C 109.5
C12 C13 H13A 109.5
C12 C13 H13B 109.5
H13A C13 H13B 109.5
C12 C13 H13C 109.5
H13A C13 H13C 109.5
H13B C13 H13C 109.5
C11 N1 C16 125.99(4)
C11 N1 C12 122.27(4)
C16 N1 C12 111.42(4)
C15 O2 C12 112.42(4)
N1 C16 C15 101.64(4)
N1 C16 C17 114.20(5)
C15 C16 C17 111.38(5)
N1 C16 H16 109.8
C15 C16 H16 109.8
C17 C16 H16 109.8
O3 C15 O2 122.07(5)
O3 C15 C16 127.63(5)
O2 C15 C16 110.30(5)
C16 C17 H17A 109.5
C16 C17 H17B 109.5
H17A C17 H17B 109.5
C16 C17 H17C 109.5
H17A C17 H17C 109.5
H17B C17 H17C 109.5

loop_
_geom_bond_atom_site_label_1
_geom_bond_atom_site_label_2
_geom_bond_distance
C1 C2 1.4203(8)
C1 C6 1.4271(8)
C1 C10 1.4271(7)
C10 C9 1.3759(7)
C10 C11 1.5016(7)
C9 C8 1.4126(7)
C9 H9 0.9300
C11 O1 1.2317(7)
C11 N1 1.3562(8)
C6 C7 1.4160(9)
C6 C5 1.4183(8)
C8 C7 1.3697(9)
C8 H8 0.9300
C7 H7 0.9300
C5 C4 1.3663(12)
C5 H5 0.9300
C2 C3 1.3764(10)
C2 H2 0.9300
C4 C3 1.4133(13)
C4 H4 0.9300
C3 H3 0.9300
C12 O2 1.4501(8)
C12 N1 1.4744(7)
C12 C14 1.5151(9)
C12 C13 1.5203(8)
C14 H14A 0.9600
C14 H14B 0.9600
C14 H14C 0.9600
C13 H13A 0.9600
C13 H13B 0.9600
C13 H13C 0.9600
N1 C16 1.4580(7)
O2 C15 1.3431(7)
O3 C15 1.2011(8)
C16 C15 1.5138(8)
C16 C17 1.5285(8)
C16 H16 0.9800
C17 H17A 0.9600
C17 H17B 0.9600
C17 H17C 0.9600

loop_
_geom_torsion_atom_site_label_1
_geom_torsion_atom_site_label_2
_geom_torsion_atom_site_label_3
_geom_torsion_atom_site_label_4
_geom_torsion
C2 C1 C10 C9 -179.76(6)
C6 C1 C10 C9 -0.71(9)
C2 C1 C10 C11 5.80(9)
C6 C1 C10 C11 -175.16(5)
C1 C10 C9 C8 0.27(9)
C11 C10 C9 C8 174.73(5)
C9 C10 C11 O1 -117.63(7)
C1 C10 C11 O1 56.87(8)
C9 C10 C11 N1 61.32(7)
C1 C10 C11 N1 -124.18(6)
C2 C1 C6 C7 179.53(6)
C10 C1 C6 C7 0.45(9)
C2 C1 C6 C5 -0.71(9)
C10 C1 C6 C5 -179.80(6)
C10 C9 C8 C7 0.47(10)
C9 C8 C7 C6 -0.74(10)
C5 C6 C7 C8 -179.48(7)
C1 C6 C7 C8 0.27(10)
C7 C6 C5 C4 179.77(8)
C1 C6 C5 C4 0.01(11)
C6 C1 C2 C3 0.67(11)
C10 C1 C2 C3 179.71(7)
C6 C5 C4 C3 0.73(14)
C1 C2 C3 C4 0.06(14)
C5 C4 C3 C2 -0.78(15)
O1 C11 N1 C16 -170.66(6)
C10 C11 N1 C16 10.41(8)
O1 C11 N1 C12 2.35(9)
C10 C11 N1 C12 -176.58(5)
O2 C12 N1 C11 173.91(5)
C14 C12 N1 C11 59.20(7)
C13 C12 N1 C11 -70.89(7)
O2 C12 N1 C16 -12.16(6)
C14 C12 N1 C16 -126.87(5)
C13 C12 N1 C16 103.04(6)
N1 C12 O2 C15 7.84(6)
C14 C12 O2 C15 126.70(5)
C13 C12 O2 C15 -110.44(6)
C11 N1 C16 C15 -174.88(5)
C12 N1 C16 C15 11.47(6)
C11 N1 C16 C17 65.08(8)
C12 N1 C16 C17 -108.58(6)
C12 O2 C15 O3 179.38(6)
C12 O2 C15 C16 -0.96(7)
N1 C16 C15 O3 173.23(6)
C17 C16 C15 O3 -64.77(8)
N1 C16 C15 O2 -6.41(6)
C17 C16 C15 O2 115.59(6)
